data_7160615
loop_
_publ_author_name
'Patel, Raj Naresh'
'Patel, Dharmik Mahendra'
'Thakur, Dinesh Gopichand'
'Rathod, Nileshkumar B.'
'Patel, Sachinkumar D.'
'Sonawane, Mahesh A.'
'Ghosh, Subhash Chandra'

_publ_section_title
;
 Synthesis of benzo[<i>d</i>,<i>e</i>]quinoline-spiro-succinimides
 <i>via</i> rhodium-catalyzed C-H activation/annulation of
 1-naphthylamides with maleimides.
;
_journal_issue 29
_journal_name_full 'Organic &amp; biomolecular chemistry'
_journal_page_first 6897
_journal_page_last 6902
_journal_paper_doi 10.1039/d5ob00825e
_journal_volume 23
_journal_year 2025
_chemical_formula_moiety 'C21 H15 N3 O2'
_chemical_formula_sum 'C21 H15 N3 O2'
_chemical_formula_weight 341.36
_space_group_crystal_system monoclinic
_space_group_IT_number 14
_space_group_name_Hall '-P 2yn'
_space_group_name_H-M_alt 'P 1 21/n 1'
_atom_sites_solution_hydrogens geom
_audit_creation_date 2022-07-07
_audit_creation_method
;
Olex2 1.2
(compiled 2018.05.29 svn.r3508 for OlexSys, GUI svn.r5506)
;
_audit_update_record
;
2023-09-05 deposited with the CCDC.	2025-06-30 downloaded from the CCDC.
;
_cell_angle_alpha 90
_cell_angle_beta 95.650(2)
_cell_angle_gamma 90
_cell_formula_units_Z 4
_cell_length_a 8.9088(4)
_cell_length_b 10.2842(5)
_cell_length_c 18.4632(8)
_cell_measurement_reflns_used 9908
_cell_measurement_temperature 298(2)
_cell_measurement_theta_max 35.87
_cell_measurement_theta_min 3.03
_cell_volume 1683.38(13)
_computing_cell_refinement 'SAINT V8.40B (?, 2016)'
_computing_data_reduction 'SAINT V8.40B (?, 2016)'
_computing_molecular_graphics 'Olex2 (Dolomanov et al., 2009)'
_computing_publication_material 'Olex2 (Dolomanov et al., 2009)'
_computing_structure_refinement 'ShelXL (Sheldrick, 2015)'
_computing_structure_solution 'SHELXT 2018/2 (Sheldrick, 2018)'
_diffrn_ambient_temperature 298
_diffrn_measured_fraction_theta_full 0.997
_diffrn_measured_fraction_theta_max 0.998
_diffrn_measurement_device_type 'Bruker D8 QUEST'
_diffrn_measurement_method '\f and \w scans'
_diffrn_radiation_type MoK\a
_diffrn_radiation_wavelength 0.71073
_diffrn_reflns_av_R_equivalents 0.0932
_diffrn_reflns_av_unetI/netI 0.0395
_diffrn_reflns_Laue_measured_fraction_full 0.997
_diffrn_reflns_Laue_measured_fraction_max 0.998
_diffrn_reflns_limit_h_max 14
_diffrn_reflns_limit_h_min -14
_diffrn_reflns_limit_k_max 17
_diffrn_reflns_limit_k_min -17
_diffrn_reflns_limit_l_max 30
_diffrn_reflns_limit_l_min -30
_diffrn_reflns_number 98263
_diffrn_reflns_point_group_measured_fraction_full 0.997
_diffrn_reflns_point_group_measured_fraction_max 0.998
_diffrn_reflns_theta_full 25.242
_diffrn_reflns_theta_max 36.450
_diffrn_reflns_theta_min 2.217
_diffrn_standards_number 0
_exptl_absorpt_coefficient_mu 0.089
_exptl_absorpt_correction_T_max 0.7472
_exptl_absorpt_correction_T_min 0.6524
_exptl_absorpt_correction_type multi-scan
_exptl_absorpt_process_details
'SADABS-2016/2 (Bruker,2016/2) was used for absorption correction. wR2(int) was 0.0814 before and 0.0644 after correction. The Ratio of minimum to maximum transmission is 0.8731. The \l/2 correction factor is Not present.'
_exptl_crystal_colour colourless
_exptl_crystal_colour_primary colourless
_exptl_crystal_density_diffrn 1.347
_exptl_crystal_description block
_exptl_crystal_F_000 712
_exptl_crystal_size_max 0.44
_exptl_crystal_size_mid 0.29
_exptl_crystal_size_min 0.22
_refine_diff_density_max 0.471
_refine_diff_density_min -0.349
_refine_diff_density_rms 0.138
_refine_ls_extinction_method none
_refine_ls_goodness_of_fit_ref 1.077
_refine_ls_hydrogen_treatment constr
_refine_ls_matrix_type full
_refine_ls_number_parameters 236
_refine_ls_number_reflns 8220
_refine_ls_number_restraints 0
_refine_ls_restrained_S_all 1.077
_refine_ls_R_factor_all 0.0991
_refine_ls_R_factor_gt 0.0624
_refine_ls_shift/su_max 0.000
_refine_ls_shift/su_mean 0.000
_refine_ls_structure_factor_coef Fsqd
_refine_ls_weighting_details 'w=1/[\s^2^(Fo^2^)+(0.1012P)^2^+0.1944P] where P=(Fo^2^+2Fc^2^)/3'
_refine_ls_weighting_scheme calc
_refine_ls_wR_factor_gt 0.1738
_refine_ls_wR_factor_ref 0.2031
_reflns_Friedel_coverage 0.000
_reflns_number_gt 5330
_reflns_number_total 8220
_reflns_threshold_expression 'I > 2\s(I)'
_cod_data_source_file d5ob00825e2.cif
_cod_data_source_block sgrp_rh_01_0m_a
_cod_depositor_comments 'Adding full bibliography for 7160614--7160616.cif.'
_cod_database_code 7160615
_shelx_shelxl_version_number 2018/3
_shelx_space_group_comment
;
The symmetry employed for this shelxl refinement is uniquely defined
by the following loop, which should always be used as a source of
symmetry information in preference to the above space-group names.
They are only intended as comments.
;
_shelx_estimated_absorpt_t_max 0.981
_shelx_estimated_absorpt_t_min 0.962
_olex2_refinement_description
;
1. Fixed Uiso
 At 1.2 times of:
  All C(H) groups, All C(H,H) groups
 At 1.5 times of:
  All C(H,H,H) groups
2.a Secondary CH2 refined with riding coordinates:
 C20(H20A,H20B)
2.b Aromatic/amide H refined with riding coordinates:
 C1(H1), C7(H7), C8(H8), C9(H9), C10(H10), C11(H11), C13(H13), C14(H14),
 C15(H15), C16(H16)
2.c Idealised Me refined as rotating group:
 C21(H21A,H21B,H21C)
;
_olex2_submission_special_instructions 'No special instructions were received'

loop_
_space_group_symop_operation_xyz
'x, y, z'
'-x+1/2, y+1/2, -z+1/2'
'-x, -y, -z'
'x-1/2, -y-1/2, z-1/2'

loop_
_atom_site_label
_atom_site_type_symbol
_atom_site_fract_x
_atom_site_fract_y
_atom_site_fract_z
_atom_site_U_iso_or_equiv
_atom_site_adp_type
_atom_site_occupancy
_atom_site_site_symmetry_order
_atom_site_calc_flag
_atom_site_refinement_flags_posn
_atom_site_refinement_flags_adp
_atom_site_refinement_flags_occupancy
_atom_site_disorder_assembly
_atom_site_disorder_group
O1 O 0.15829(11) 0.35865(8) 0.32954(5) 0.0427(2) Uani 1 1 d . . . . .
O2 O -0.14951(11) 0.66281(12) 0.21844(6) 0.0559(3) Uani 1 1 d . . . . .
N1 N 0.48584(11) 0.60365(11) 0.31903(6) 0.0391(2) Uani 1 1 d . . . . .
N2 N 0.20835(13) 0.50822(11) 0.17898(6) 0.0418(2) Uani 1 1 d . . . . .
N3 N -0.02904(10) 0.49599(9) 0.28194(5) 0.03138(18) Uani 1 1 d . . . . .
C1 C 0.5571(2) 0.70293(17) 0.53981(9) 0.0609(4) Uani 1 1 d . . . . .
H1 H 0.576151 0.723484 0.588904 0.073 Uiso 1 1 calc R . . . .
C2 C 0.40701(17) 0.67676(13) 0.51036(7) 0.0439(3) Uani 1 1 d . . . . .
C3 C 0.38049(13) 0.64442(10) 0.43532(6) 0.0335(2) Uani 1 1 d . . . . .
C4 C 0.50395(13) 0.63865(12) 0.39279(7) 0.0388(2) Uani 1 1 d . . . . .
C5 C 0.35385(12) 0.58078(10) 0.28754(6) 0.03120(19) Uani 1 1 d . . . . .
C6 C 0.34398(13) 0.54408(11) 0.20939(6) 0.0350(2) Uani 1 1 d . . . . .
C7 C 0.1947(2) 0.47256(15) 0.10909(7) 0.0516(3) Uani 1 1 d . . . . .
H7 H 0.100003 0.448239 0.087642 0.062 Uiso 1 1 calc R . . . .
C8 C 0.3142(2) 0.47023(18) 0.06749(8) 0.0639(5) Uani 1 1 d . . . . .
H8 H 0.301129 0.443825 0.019106 0.077 Uiso 1 1 calc R . . . .
C9 C 0.2831(2) 0.68106(16) 0.55246(7) 0.0528(4) Uani 1 1 d . . . . .
H9 H 0.298511 0.702167 0.601610 0.063 Uiso 1 1 calc R . . . .
C10 C 0.14150(19) 0.65454(16) 0.52165(7) 0.0507(3) Uani 1 1 d . . . . .
H10 H 0.061010 0.656876 0.550101 0.061 Uiso 1 1 calc R . . . .
C11 C 0.11513(15) 0.62351(14) 0.44699(6) 0.0407(3) Uani 1 1 d . . . . .
H11 H 0.017547 0.605748 0.426731 0.049 Uiso 1 1 calc R . . . .
C12 C 0.23278(12) 0.61933(10) 0.40392(5) 0.03035(19) Uani 1 1 d . . . . .
C13 C 0.6732(2) 0.6985(2) 0.49766(11) 0.0681(5) Uani 1 1 d . . . . .
H13 H 0.770540 0.717141 0.517868 0.082 Uiso 1 1 calc R . . . .
C14 C 0.64734(16) 0.66597(17) 0.42385(10) 0.0562(4) Uani 1 1 d . . . . .
H14 H 0.727937 0.662789 0.395484 0.067 Uiso 1 1 calc R . . . .
C15 C 0.47127(18) 0.54614(14) 0.17111(8) 0.0486(3) Uani 1 1 d . . . . .
H15 H 0.564683 0.572323 0.193229 0.058 Uiso 1 1 calc R . . . .
C16 C 0.4534(2) 0.50781(19) 0.09904(9) 0.0669(5) Uani 1 1 d . . . . .
H16 H 0.535857 0.507464 0.071840 0.080 Uiso 1 1 calc R . . . .
C17 C 0.20599(11) 0.59257(9) 0.32259(5) 0.02665(17) Uani 1 1 d . . . . .
C18 C 0.11456(12) 0.46602(9) 0.31176(5) 0.02861(18) Uani 1 1 d . . . . .
C19 C -0.04099(12) 0.62177(11) 0.25629(6) 0.0331(2) Uani 1 1 d . . . . .
C20 C 0.09979(12) 0.69525(10) 0.28293(6) 0.0314(2) Uani 1 1 d . . . . .
H20A H 0.077077 0.764033 0.316099 0.038 Uiso 1 1 calc R . . . .
H20B H 0.145888 0.733345 0.242454 0.038 Uiso 1 1 calc R . . . .
C21 C -0.14121(16) 0.39677(15) 0.26094(9) 0.0506(3) Uani 1 1 d . . . . .
H21A H -0.237212 0.423452 0.275293 0.076 Uiso 1 1 calc GR . . . .
H21B H -0.111638 0.316291 0.284541 0.076 Uiso 1 1 calc GR . . . .
H21C H -0.148845 0.385036 0.209127 0.076 Uiso 1 1 calc GR . . . .

loop_
_atom_site_aniso_label
_atom_site_aniso_U_11
_atom_site_aniso_U_22
_atom_site_aniso_U_33
_atom_site_aniso_U_23
_atom_site_aniso_U_13
_atom_site_aniso_U_12
O1 0.0471(5) 0.0262(4) 0.0522(5) 0.0050(3) -0.0085(4) 0.0024(3)
O2 0.0381(5) 0.0562(6) 0.0699(6) 0.0151(5) -0.0120(4) 0.0106(4)
N1 0.0279(4) 0.0412(5) 0.0481(5) 0.0008(4) 0.0027(4) -0.0012(4)
N2 0.0459(6) 0.0442(6) 0.0354(4) -0.0062(4) 0.0050(4) -0.0011(5)
N3 0.0264(4) 0.0299(4) 0.0371(4) 0.0012(3) -0.0007(3) -0.0024(3)
C1 0.0669(10) 0.0581(9) 0.0510(7) -0.0021(7) -0.0280(7) -0.0093(8)
C2 0.0550(7) 0.0375(6) 0.0360(5) 0.0008(4) -0.0117(5) -0.0056(5)
C3 0.0356(5) 0.0289(5) 0.0339(4) 0.0006(4) -0.0064(4) -0.0030(4)
C4 0.0289(5) 0.0377(6) 0.0476(6) 0.0007(5) -0.0064(4) -0.0028(4)
C5 0.0293(4) 0.0286(4) 0.0360(4) -0.0002(4) 0.0048(4) -0.0007(3)
C6 0.0400(6) 0.0283(5) 0.0380(5) -0.0010(4) 0.0106(4) 0.0005(4)
C7 0.0697(10) 0.0487(7) 0.0361(5) -0.0062(5) 0.0040(6) -0.0039(7)
C8 0.0983(14) 0.0583(9) 0.0385(6) -0.0079(6) 0.0241(8) -0.0094(9)
C9 0.0766(10) 0.0503(8) 0.0300(5) -0.0031(5) -0.0022(6) -0.0058(7)
C10 0.0633(9) 0.0549(8) 0.0354(5) -0.0031(5) 0.0123(6) -0.0053(7)
C11 0.0411(6) 0.0472(7) 0.0343(5) -0.0035(4) 0.0059(4) -0.0044(5)
C12 0.0317(5) 0.0286(4) 0.0302(4) -0.0017(3) 0.0000(3) -0.0025(4)
C13 0.0482(8) 0.0723(11) 0.0766(11) 0.0010(9) -0.0306(8) -0.0121(8)
C14 0.0319(6) 0.0605(9) 0.0726(9) 0.0027(7) -0.0134(6) -0.0054(6)
C15 0.0527(8) 0.0441(7) 0.0527(7) -0.0028(5) 0.0232(6) -0.0050(6)
C16 0.0855(13) 0.0663(10) 0.0560(8) -0.0057(7) 0.0422(9) -0.0090(9)
C17 0.0256(4) 0.0243(4) 0.0297(4) -0.0011(3) 0.0008(3) -0.0016(3)
C18 0.0299(4) 0.0243(4) 0.0310(4) 0.0011(3) -0.0009(3) -0.0002(3)
C19 0.0286(5) 0.0333(5) 0.0372(5) 0.0035(4) 0.0015(4) 0.0056(4)
C20 0.0342(5) 0.0239(4) 0.0357(4) 0.0016(3) 0.0018(4) 0.0021(3)
C21 0.0396(6) 0.0457(7) 0.0643(8) -0.0019(6) -0.0058(6) -0.0146(5)

loop_
_atom_type_symbol
_atom_type_description
_atom_type_scat_dispersion_real
_atom_type_scat_dispersion_imag
_atom_type_scat_source
C C 0.0033 0.0016 'International Tables Vol C Tables 4.2.6.8 and 6.1.1.4'
H H 0.0000 0.0000 'International Tables Vol C Tables 4.2.6.8 and 6.1.1.4'
N N 0.0061 0.0033 'International Tables Vol C Tables 4.2.6.8 and 6.1.1.4'
O O 0.0106 0.0060 'International Tables Vol C Tables 4.2.6.8 and 6.1.1.4'

loop_
_geom_angle_atom_site_label_1
_geom_angle_atom_site_label_2
_geom_angle_atom_site_label_3
_geom_angle
_geom_angle_site_symmetry_1
_geom_angle_site_symmetry_3
_geom_angle_publ_flag
C5 N1 C4 120.03(10) . . ?
C6 N2 C7 118.39(12) . . ?
C18 N3 C19 112.64(9) . . ?
C18 N3 C21 122.45(10) . . ?
C19 N3 C21 122.64(10) . . ?
C2 C1 H1 119.4 . . ?
C13 C1 H1 119.4 . . ?
C13 C1 C2 121.15(14) . . ?
C1 C2 C3 118.54(14) . . ?
C9 C2 C1 122.78(13) . . ?
C9 C2 C3 118.68(12) . . ?
C4 C3 C2 119.16(11) . . ?
C12 C3 C2 120.18(11) . . ?
C12 C3 C4 120.66(10) . . ?
N1 C4 C3 121.90(10) . . ?
C14 C4 N1 118.05(13) . . ?
C14 C4 C3 120.04(13) . . ?
N1 C5 C6 116.83(10) . . ?
N1 C5 C17 125.73(10) . . ?
C6 C5 C17 117.40(9) . . ?
N2 C6 C5 116.35(10) . . ?
N2 C6 C15 122.64(11) . . ?
C15 C6 C5 121.01(12) . . ?
N2 C7 H7 118.5 . . ?
N2 C7 C8 122.91(16) . . ?
C8 C7 H7 118.5 . . ?
C7 C8 H8 120.8 . . ?
C16 C8 C7 118.40(13) . . ?
C16 C8 H8 120.8 . . ?
C2 C9 H9 119.8 . . ?
C10 C9 C2 120.46(11) . . ?
C10 C9 H9 119.8 . . ?
C9 C10 H10 119.6 . . ?
C9 C10 C11 120.81(13) . . ?
C11 C10 H10 119.6 . . ?
C10 C11 H11 119.7 . . ?
C12 C11 C10 120.52(12) . . ?
C12 C11 H11 119.7 . . ?
C3 C12 C17 119.24(9) . . ?
C11 C12 C3 119.34(10) . . ?
C11 C12 C17 121.39(10) . . ?
C1 C13 H13 119.8 . . ?
C1 C13 C14 120.38(14) . . ?
C14 C13 H13 119.8 . . ?
C4 C14 C13 120.73(16) . . ?
C4 C14 H14 119.6 . . ?
C13 C14 H14 119.6 . . ?
C6 C15 H15 121.3 . . ?
C16 C15 C6 117.47(15) . . ?
C16 C15 H15 121.3 . . ?
C8 C16 C15 120.18(14) . . ?
C8 C16 H16 119.9 . . ?
C15 C16 H16 119.9 . . ?
C5 C17 C18 110.20(8) . . ?
C5 C17 C20 111.40(8) . . ?
C12 C17 C5 111.96(8) . . ?
C12 C17 C18 108.11(8) . . ?
C12 C17 C20 111.81(8) . . ?
C18 C17 C20 102.94(8) . . ?
O1 C18 N3 125.20(10) . . ?
O1 C18 C17 125.94(10) . . ?
N3 C18 C17 108.77(8) . . ?
O2 C19 N3 123.75(12) . . ?
O2 C19 C20 127.27(11) . . ?
N3 C19 C20 108.99(9) . . ?
C17 C20 H20A 110.7 . . ?
C17 C20 H20B 110.7 . . ?
C19 C20 C17 105.20(8) . . ?
C19 C20 H20A 110.7 . . ?
C19 C20 H20B 110.7 . . ?
H20A C20 H20B 108.8 . . ?
N3 C21 H21A 109.5 . . ?
N3 C21 H21B 109.5 . . ?
N3 C21 H21C 109.5 . . ?
H21A C21 H21B 109.5 . . ?
H21A C21 H21C 109.5 . . ?
H21B C21 H21C 109.5 . . ?

loop_
_geom_bond_atom_site_label_1
_geom_bond_atom_site_label_2
_geom_bond_distance
_geom_bond_site_symmetry_2
_geom_bond_publ_flag
O1 C18 1.2057(13) . ?
O2 C19 1.2116(14) . ?
N1 C4 1.4025(17) . ?
N1 C5 1.2812(15) . ?
N2 C6 1.3333(17) . ?
N2 C7 1.3356(16) . ?
N3 C18 1.3770(14) . ?
N3 C19 1.3780(14) . ?
N3 C21 1.4540(15) . ?
C1 H1 0.9300 . ?
C1 C2 1.419(2) . ?
C1 C13 1.355(3) . ?
C2 C3 1.4218(16) . ?
C2 C9 1.412(2) . ?
C3 C4 1.4142(17) . ?
C3 C12 1.4086(15) . ?
C4 C14 1.3767(17) . ?
C5 C6 1.4855(15) . ?
C5 C17 1.5285(14) . ?
C6 C15 1.3943(17) . ?
C7 H7 0.9300 . ?
C7 C8 1.373(2) . ?
C8 H8 0.9300 . ?
C8 C16 1.373(3) . ?
C9 H9 0.9300 . ?
C9 C10 1.360(2) . ?
C10 H10 0.9300 . ?
C10 C11 1.4119(17) . ?
C11 H11 0.9300 . ?
C11 C12 1.3773(15) . ?
C12 C17 1.5222(13) . ?
C13 H13 0.9300 . ?
C13 C14 1.400(3) . ?
C14 H14 0.9300 . ?
C15 H15 0.9300 . ?
C15 C16 1.382(2) . ?
C16 H16 0.9300 . ?
C17 C18 1.5379(14) . ?
C17 C20 1.5524(14) . ?
C19 C20 1.5049(16) . ?
C20 H20A 0.9700 . ?
C20 H20B 0.9700 . ?
C21 H21A 0.9600 . ?
C21 H21B 0.9600 . ?
C21 H21C 0.9600 . ?

loop_
_geom_torsion_atom_site_label_1
_geom_torsion_atom_site_label_2
_geom_torsion_atom_site_label_3
_geom_torsion_atom_site_label_4
_geom_torsion
_geom_torsion_site_symmetry_1
_geom_torsion_site_symmetry_2
_geom_torsion_site_symmetry_3
_geom_torsion_site_symmetry_4
_geom_torsion_publ_flag
O2 C19 C20 C17 -174.83(12) . . . . ?
N1 C4 C14 C13 -178.48(15) . . . . ?
N1 C5 C6 N2 173.68(11) . . . . ?
N1 C5 C6 C15 -5.57(17) . . . . ?
N1 C5 C17 C12 -7.10(15) . . . . ?
N1 C5 C17 C18 -127.46(11) . . . . ?
N1 C5 C17 C20 118.93(12) . . . . ?
N2 C6 C15 C16 -0.6(2) . . . . ?
N2 C7 C8 C16 -0.8(3) . . . . ?
N3 C19 C20 C17 5.16(11) . . . . ?
C1 C2 C3 C4 0.36(19) . . . . ?
C1 C2 C3 C12 -179.24(12) . . . . ?
C1 C2 C9 C10 -179.68(15) . . . . ?
C1 C13 C14 C4 0.3(3) . . . . ?
C2 C1 C13 C14 -0.9(3) . . . . ?
C2 C3 C4 N1 178.12(11) . . . . ?
C2 C3 C4 C14 -0.92(19) . . . . ?
C2 C3 C12 C11 -1.50(17) . . . . ?
C2 C3 C12 C17 176.50(10) . . . . ?
C2 C9 C10 C11 -0.6(2) . . . . ?
C3 C2 C9 C10 0.1(2) . . . . ?
C3 C4 C14 C13 0.6(2) . . . . ?
C3 C12 C17 C5 7.09(13) . . . . ?
C3 C12 C17 C18 128.66(10) . . . . ?
C3 C12 C17 C20 -118.72(10) . . . . ?
C4 N1 C5 C6 -179.91(10) . . . . ?
C4 N1 C5 C17 2.36(18) . . . . ?
C4 C3 C12 C11 178.90(11) . . . . ?
C4 C3 C12 C17 -3.10(16) . . . . ?
C5 N1 C4 C3 2.78(18) . . . . ?
C5 N1 C4 C14 -178.17(13) . . . . ?
C5 C6 C15 C16 178.55(13) . . . . ?
C5 C17 C18 O1 55.64(14) . . . . ?
C5 C17 C18 N3 -127.66(9) . . . . ?
C5 C17 C20 C19 120.16(9) . . . . ?
C6 N2 C7 C8 0.6(2) . . . . ?
C6 C5 C17 C12 175.18(9) . . . . ?
C6 C5 C17 C18 54.82(12) . . . . ?
C6 C5 C17 C20 -58.79(12) . . . . ?
C6 C15 C16 C8 0.3(3) . . . . ?
C7 N2 C6 C5 -179.03(12) . . . . ?
C7 N2 C6 C15 0.2(2) . . . . ?
C7 C8 C16 C15 0.4(3) . . . . ?
C9 C2 C3 C4 -179.42(12) . . . . ?
C9 C2 C3 C12 0.98(18) . . . . ?
C9 C10 C11 C12 0.1(2) . . . . ?
C10 C11 C12 C3 0.96(19) . . . . ?
C10 C11 C12 C17 -176.99(12) . . . . ?
C11 C12 C17 C5 -174.96(10) . . . . ?
C11 C12 C17 C18 -53.39(13) . . . . ?
C11 C12 C17 C20 59.23(13) . . . . ?
C12 C3 C4 N1 -2.28(18) . . . . ?
C12 C3 C4 C14 178.69(13) . . . . ?
C12 C17 C18 O1 -67.01(13) . . . . ?
C12 C17 C18 N3 109.69(9) . . . . ?
C12 C17 C20 C19 -113.72(9) . . . . ?
C13 C1 C2 C3 0.5(2) . . . . ?
C13 C1 C2 C9 -179.69(16) . . . . ?
C17 C5 C6 N2 -8.39(15) . . . . ?
C17 C5 C6 C15 172.36(11) . . . . ?
C18 N3 C19 O2 168.44(12) . . . . ?
C18 N3 C19 C20 -11.55(12) . . . . ?
C18 C17 C20 C19 2.09(10) . . . . ?
C19 N3 C18 O1 -170.29(11) . . . . ?
C19 N3 C18 C17 12.98(12) . . . . ?
C20 C17 C18 O1 174.55(11) . . . . ?
C20 C17 C18 N3 -8.75(10) . . . . ?
C21 N3 C18 O1 -7.03(18) . . . . ?
C21 N3 C18 C17 176.24(10) . . . . ?
C21 N3 C19 O2 5.21(18) . . . . ?
C21 N3 C19 C20 -174.77(11) . . . . ?
